data_4038203
loop_
_publ_author_name
'Helberg, Julian'
'Amp\&sler, Torsten'
'Zipse, Hendrik'

_publ_section_title
;
 Pyridinyl Amide Ion Pairs as Lewis Base Organocatalysts.
;
_journal_name_full 'The Journal of organic chemistry'
_journal_paper_doi 10.1021/acs.joc.0c00114
_journal_year 2020
_chemical_formula_moiety 'C16 H36 N, C6 H4 F3 N2 O2 S'
_chemical_formula_sum 'C22 H40 F3 N3 O2 S'
_chemical_formula_weight 467.63
_chemical_name_common jh96f
_space_group_crystal_system triclinic
_space_group_IT_number 2
_space_group_name_Hall '-P 1'
_space_group_name_H-M_alt 'P -1'
_atom_sites_solution_hydrogens geom
_atom_sites_solution_primary direct
_audit_block_code C16H36N_C6H4F3N2O2S_tv466_zipse
_audit_creation_method 'APEX3 v2015.9-RC7'
_audit_update_record 10-Dec-15
_cell_angle_alpha 71.337(5)
_cell_angle_beta 88.764(6)
_cell_angle_gamma 77.117(10)
_cell_formula_units_Z 2
_cell_length_a 9.7164(18)
_cell_length_b 10.1395(15)
_cell_length_c 13.851(3)
_cell_measurement_reflns_used 9872
_cell_measurement_temperature 100.(2)
_cell_measurement_theta_max 26.3777
_cell_measurement_theta_min 2.6867
_cell_volume 1258.5(4)
_computing_cell_refinement 'SAINT V8.35A (Bruker AXS Inc., 2015)'
_computing_data_collection 'APEX3 (Bruker AXS Inc., 2015)'
_computing_data_reduction 'SAINT V8.35A (Bruker AXS Inc., 2015)'
_computing_molecular_graphics 'shelXle (C.B. Huebschle, rev 740)'
_computing_structure_refinement 'SHELXL-2014/7 (Sheldrick, 2014)'
_computing_structure_solution 'XS, VERSION 2013/1'
_diffrn_ambient_temperature 100.(2)
_diffrn_detector_area_resol_mean 7.4074
_diffrn_measured_fraction_theta_full 0.996
_diffrn_measured_fraction_theta_max 0.996
_diffrn_measurement_device 'fixed-chi three-circle diffractometer'
_diffrn_measurement_device_type 'Bruker D8 Venture TXS'
_diffrn_measurement_method 'mix of phi and omega scans'
_diffrn_radiation_monochromator 'focusing mirrors'
_diffrn_radiation_type MoK\a
_diffrn_radiation_wavelength 0.71073
_diffrn_reflns_av_R_equivalents 0.0406
_diffrn_reflns_av_unetI/netI 0.0301
_diffrn_reflns_Laue_measured_fraction_full 0.996
_diffrn_reflns_Laue_measured_fraction_max 0.996
_diffrn_reflns_limit_h_max 12
_diffrn_reflns_limit_h_min -12
_diffrn_reflns_limit_k_max 12
_diffrn_reflns_limit_k_min -12
_diffrn_reflns_limit_l_max 17
_diffrn_reflns_limit_l_min -17
_diffrn_reflns_number 24387
_diffrn_reflns_point_group_measured_fraction_full 0.996
_diffrn_reflns_point_group_measured_fraction_max 0.996
_diffrn_reflns_theta_full 26.445
_diffrn_reflns_theta_max 26.450
_diffrn_reflns_theta_min 2.723
_diffrn_source 'rotating anode (TXS)'
_diffrn_source_current 50
_diffrn_source_power 2.5
_diffrn_source_type 'Bruker TXS'
_diffrn_source_voltage 50
_exptl_absorpt_coefficient_mu 0.173
_exptl_absorpt_correction_T_max 0.9705
_exptl_absorpt_correction_T_min 0.9346
_exptl_absorpt_correction_type multi-scan
_exptl_absorpt_process_details
;
SADABS-2014/5 - Bruker AXS area detector scaling and absorption correction
;
_exptl_crystal_colour colourless
_exptl_crystal_density_diffrn 1.234
_exptl_crystal_density_method 'not measured'
_exptl_crystal_description block
_exptl_crystal_F_000 504
_exptl_crystal_size_max 0.100
_exptl_crystal_size_mid 0.080
_exptl_crystal_size_min 0.050
_refine_diff_density_max 0.361
_refine_diff_density_min -0.436
_refine_diff_density_rms 0.045
_refine_ls_extinction_method none
_refine_ls_goodness_of_fit_ref 1.053
_refine_ls_hydrogen_treatment constr
_refine_ls_matrix_type full
_refine_ls_number_parameters 284
_refine_ls_number_reflns 5178
_refine_ls_number_restraints 0
_refine_ls_restrained_S_all 1.053
_refine_ls_R_factor_all 0.0422
_refine_ls_R_factor_gt 0.0346
_refine_ls_shift/su_max 0.000
_refine_ls_shift/su_mean 0.000
_refine_ls_structure_factor_coef Fsqd
_refine_ls_weighting_details 'w=1/[\s^2^(Fo^2^)+(0.0343P)^2^+0.6485P] where P=(Fo^2^+2Fc^2^)/3'
_refine_ls_weighting_scheme calc
_refine_ls_wR_factor_gt 0.0845
_refine_ls_wR_factor_ref 0.0903
_reflns_Friedel_coverage 0.000
_reflns_number_gt 4504
_reflns_number_total 5178
_reflns_threshold_expression 'I > 2\s(I)'
_cod_data_source_file jo0c00114_si_002.cif
_cod_data_source_block tv466
_cod_depositor_comments
;
The following automatic conversions were performed:

data item '_exptl_absorpt_correction_type' value 'Multi-Scan' was
changed to 'multi-scan' in accordance with the
/home/data/users/saulius/crontab/automatic-downloads/rss-feeds/ACS/lib/dictionaries/cif_core.dic
dictionary named 'cif_core.dic' version 2.4.2 last updated on
2011-04-26.

Automatic conversion script
Id: cif_fix_values 7556 2019-12-06 15:28:31Z antanas 
;
_cod_database_code 4038203
_shelx_estimated_absorpt_t_min 0.983
_shelx_estimated_absorpt_t_max 0.991
_shelx_space_group_comment
;
The symmetry employed for this shelxl refinement is uniquely defined
by the following loop, which should always be used as a source of
symmetry information in preference to the above space-group names.
They are only intended as comments.
;
_shelxl_version_number 2014-3

loop_
_space_group_symop_operation_xyz
'x, y, z'
'-x, -y, -z'

loop_
_atom_site_label
_atom_site_type_symbol
_atom_site_fract_x
_atom_site_fract_y
_atom_site_fract_z
_atom_site_U_iso_or_equiv
_atom_site_adp_type
_atom_site_occupancy
_atom_site_site_symmetry_order
_atom_site_calc_flag
_atom_site_refinement_flags_posn
_atom_site_refinement_flags_adp
_atom_site_refinement_flags_occupancy
_atom_site_disorder_assembly
_atom_site_disorder_group
S1 S 0.24806(3) 0.85501(4) 0.39831(2) 0.01683(9) Uani 1 1 d . . . . .
F1 F 0.43530(10) 0.67327(10) 0.54016(7) 0.0349(2) Uani 1 1 d . . . . .
F2 F 0.44213(10) 0.63094(10) 0.39743(7) 0.0356(2) Uani 1 1 d . . . . .
F3 F 0.27771(10) 0.58016(10) 0.49897(7) 0.0345(2) Uani 1 1 d . . . . .
O1 O 0.35356(11) 0.93893(11) 0.37278(8) 0.0228(2) Uani 1 1 d . . . . .
O2 O 0.15360(11) 0.87920(12) 0.47483(8) 0.0260(2) Uani 1 1 d . . . . .
N1 N 0.16878(12) 0.83702(13) 0.31017(9) 0.0193(2) Uani 1 1 d . . . . .
N2 N 0.31694(16) 0.87828(15) 0.01546(10) 0.0333(3) Uani 1 1 d . . . . .
N3 N 0.25928(11) 0.02678(11) 0.70509(8) 0.0133(2) Uani 1 1 d . . . . .
C1 C 0.35571(15) 0.67536(15) 0.46230(11) 0.0217(3) Uani 1 1 d . . . . .
C2 C 0.22347(14) 0.85314(15) 0.21455(10) 0.0180(3) Uani 1 1 d . . . . .
C3 C 0.28323(15) 0.96568(15) 0.15841(11) 0.0208(3) Uani 1 1 d . . . . .
H3 H 0.2930 1.0374 0.1864 0.025 Uiso 1 1 calc R U . . .
C4 C 0.32796(16) 0.97220(16) 0.06219(11) 0.0257(3) Uani 1 1 d . . . . .
H4 H 0.3697 1.0492 0.0266 0.031 Uiso 1 1 calc R U . . .
C5 C 0.2576(2) 0.77221(18) 0.06906(12) 0.0371(4) Uani 1 1 d . . . . .
H5 H 0.2474 0.7035 0.0381 0.045 Uiso 1 1 calc R U . . .
C6 C 0.21041(18) 0.75512(17) 0.16566(11) 0.0286(3) Uani 1 1 d . . . . .
H6 H 0.1691 0.6770 0.1990 0.034 Uiso 1 1 calc R U . . .
C7 C 0.14774(14) -0.05551(14) 0.70260(10) 0.0158(3) Uani 1 1 d . . . . .
H7A H 0.1800 -0.1173 0.6600 0.019 Uiso 1 1 calc R U . . .
H7B H 0.0599 0.0137 0.6688 0.019 Uiso 1 1 calc R U . . .
C8 C 0.11291(14) -0.14824(15) 0.80574(10) 0.0184(3) Uani 1 1 d . . . . .
H8A H 0.0652 -0.0871 0.8454 0.022 Uiso 1 1 calc R U . . .
H8B H 0.2011 -0.2101 0.8445 0.022 Uiso 1 1 calc R U . . .
C9 C 0.01656(15) -0.24017(16) 0.79019(11) 0.0228(3) Uani 1 1 d . . . . .
H9A H -0.0705 -0.1772 0.7505 0.027 Uiso 1 1 calc R U . . .
H9B H 0.0649 -0.3001 0.7499 0.027 Uiso 1 1 calc R U . . .
C10 C -0.02345(18) -0.33606(18) 0.89028(13) 0.0315(4) Uani 1 1 d . . . . .
H10A H -0.0842 -0.3939 0.8764 0.047 Uiso 1 1 calc R U . . .
H10B H -0.0744 -0.2771 0.9294 0.047 Uiso 1 1 calc R U . . .
H10C H 0.0624 -0.3991 0.9297 0.047 Uiso 1 1 calc R U . . .
C11 C 0.20686(14) 0.12955(14) 0.76395(10) 0.0152(3) Uani 1 1 d . . . . .
H11A H 0.1940 0.0734 0.8352 0.018 Uiso 1 1 calc R U . . .
H11B H 0.1131 0.1891 0.7337 0.018 Uiso 1 1 calc R U . . .
C12 C 0.30348(15) 0.22753(15) 0.76558(11) 0.0195(3) Uani 1 1 d . . . . .
H12A H 0.3211 0.2809 0.6947 0.023 Uiso 1 1 calc R U . . .
H12B H 0.3954 0.1695 0.8004 0.023 Uiso 1 1 calc R U . . .
C13 C 0.23834(15) 0.33287(15) 0.82053(11) 0.0217(3) Uani 1 1 d . . . . .
H13A H 0.1458 0.3898 0.7862 0.026 Uiso 1 1 calc R U . . .
H13B H 0.2218 0.2793 0.8916 0.026 Uiso 1 1 calc R U . . .
C14 C 0.33307(18) 0.43278(17) 0.82155(13) 0.0318(4) Uani 1 1 d . . . . .
H14A H 0.2887 0.4978 0.8584 0.048 Uiso 1 1 calc R U . . .
H14B H 0.3469 0.4884 0.7513 0.048 Uiso 1 1 calc R U . . .
H14C H 0.4248 0.3767 0.8556 0.048 Uiso 1 1 calc R U . . .
C15 C 0.39703(13) -0.07240(14) 0.75819(10) 0.0145(3) Uani 1 1 d . . . . .
H15A H 0.3834 -0.1084 0.8323 0.017 Uiso 1 1 calc R U . . .
H15B H 0.4703 -0.0160 0.7486 0.017 Uiso 1 1 calc R U . . .
C16 C 0.45185(14) -0.19986(14) 0.72150(10) 0.0183(3) Uani 1 1 d . . . . .
H16A H 0.4686 -0.1656 0.6478 0.022 Uiso 1 1 calc R U . . .
H16B H 0.3800 -0.2579 0.7310 0.022 Uiso 1 1 calc R U . . .
C17 C 0.58949(15) -0.29228(15) 0.78082(11) 0.0198(3) Uani 1 1 d . . . . .
H17A H 0.6240 -0.3725 0.7539 0.024 Uiso 1 1 calc R U . . .
H17B H 0.6615 -0.2341 0.7684 0.024 Uiso 1 1 calc R U . . .
C18 C 0.57623(16) -0.35309(16) 0.89546(11) 0.0242(3) Uani 1 1 d . . . . .
H18A H 0.6655 -0.4188 0.9271 0.036 Uiso 1 1 calc R U . . .
H18B H 0.5001 -0.4048 0.9087 0.036 Uiso 1 1 calc R U . . .
H18C H 0.5545 -0.2749 0.9244 0.036 Uiso 1 1 calc R U . . .
C19 C 0.28460(14) 0.10647(14) 0.59532(9) 0.0154(3) Uani 1 1 d . . . . .
H19A H 0.3004 0.0384 0.5563 0.019 Uiso 1 1 calc R U . . .
H19B H 0.3722 0.1412 0.5946 0.019 Uiso 1 1 calc R U . . .
C20 C 0.16505(14) 0.23289(15) 0.54117(10) 0.0185(3) Uani 1 1 d . . . . .
H20A H 0.0747 0.2019 0.5470 0.022 Uiso 1 1 calc R U . . .
H20B H 0.1563 0.3080 0.5737 0.022 Uiso 1 1 calc R U . . .
C21 C 0.19475(15) 0.29281(15) 0.42938(10) 0.0206(3) Uani 1 1 d . . . . .
H21A H 0.1987 0.2187 0.3965 0.025 Uiso 1 1 calc R U . . .
H21B H 0.2880 0.3179 0.4241 0.025 Uiso 1 1 calc R U . . .
C22 C 0.08180(16) 0.42473(16) 0.37349(11) 0.0242(3) Uani 1 1 d . . . . .
H22A H 0.0988 0.4548 0.3005 0.036 Uiso 1 1 calc R U . . .
H22B H 0.0853 0.5022 0.4006 0.036 Uiso 1 1 calc R U . . .
H22C H -0.0115 0.4022 0.3833 0.036 Uiso 1 1 calc R U . . .

loop_
_atom_site_aniso_label
_atom_site_aniso_U_11
_atom_site_aniso_U_22
_atom_site_aniso_U_33
_atom_site_aniso_U_23
_atom_site_aniso_U_13
_atom_site_aniso_U_12
S1 0.01472(16) 0.02039(17) 0.01748(17) -0.00864(13) 0.00174(12) -0.00457(13)
F1 0.0388(5) 0.0305(5) 0.0329(5) -0.0080(4) -0.0179(4) -0.0043(4)
F2 0.0350(5) 0.0310(5) 0.0351(5) -0.0128(4) 0.0040(4) 0.0068(4)
F3 0.0419(6) 0.0267(5) 0.0342(5) -0.0018(4) -0.0030(4) -0.0174(4)
O1 0.0229(5) 0.0246(5) 0.0235(5) -0.0079(4) 0.0006(4) -0.0104(4)
O2 0.0211(5) 0.0384(6) 0.0228(5) -0.0171(5) 0.0052(4) -0.0052(5)
N1 0.0158(6) 0.0266(6) 0.0177(6) -0.0090(5) 0.0017(4) -0.0064(5)
N2 0.0480(9) 0.0305(7) 0.0167(6) -0.0057(5) 0.0055(6) -0.0031(6)
N3 0.0131(5) 0.0147(5) 0.0127(5) -0.0045(4) 0.0017(4) -0.0043(4)
C1 0.0229(7) 0.0229(7) 0.0205(7) -0.0078(6) -0.0009(6) -0.0065(6)
C2 0.0146(6) 0.0216(7) 0.0162(6) -0.0056(5) -0.0011(5) -0.0013(5)
C3 0.0182(7) 0.0225(7) 0.0213(7) -0.0068(6) -0.0002(5) -0.0039(6)
C4 0.0242(7) 0.0262(8) 0.0211(7) -0.0017(6) 0.0014(6) -0.0032(6)
C5 0.0652(12) 0.0278(8) 0.0206(8) -0.0113(7) 0.0027(8) -0.0100(8)
C6 0.0444(10) 0.0241(8) 0.0200(7) -0.0069(6) 0.0016(7) -0.0133(7)
C7 0.0148(6) 0.0189(6) 0.0153(6) -0.0051(5) 0.0011(5) -0.0078(5)
C8 0.0191(7) 0.0209(7) 0.0160(6) -0.0042(5) 0.0023(5) -0.0091(6)
C9 0.0226(7) 0.0228(7) 0.0230(7) -0.0031(6) 0.0002(6) -0.0114(6)
C10 0.0291(8) 0.0301(8) 0.0318(9) 0.0012(7) 0.0034(7) -0.0167(7)
C11 0.0156(6) 0.0159(6) 0.0138(6) -0.0056(5) 0.0016(5) -0.0015(5)
C12 0.0197(7) 0.0196(7) 0.0220(7) -0.0097(6) 0.0023(5) -0.0059(6)
C13 0.0247(7) 0.0172(7) 0.0236(7) -0.0091(6) -0.0016(6) -0.0014(6)
C14 0.0383(9) 0.0258(8) 0.0379(9) -0.0181(7) -0.0004(7) -0.0088(7)
C15 0.0129(6) 0.0161(6) 0.0145(6) -0.0047(5) 0.0004(5) -0.0035(5)
C16 0.0202(7) 0.0169(6) 0.0175(6) -0.0064(5) 0.0011(5) -0.0024(5)
C17 0.0191(7) 0.0170(7) 0.0212(7) -0.0049(5) 0.0042(5) -0.0019(5)
C18 0.0234(7) 0.0223(7) 0.0210(7) -0.0021(6) 0.0008(6) -0.0008(6)
C19 0.0161(6) 0.0180(6) 0.0115(6) -0.0030(5) 0.0027(5) -0.0051(5)
C20 0.0164(6) 0.0199(7) 0.0162(7) -0.0019(5) 0.0015(5) -0.0039(5)
C21 0.0224(7) 0.0217(7) 0.0156(7) -0.0031(5) 0.0006(5) -0.0050(6)
C22 0.0273(8) 0.0221(7) 0.0195(7) -0.0013(6) -0.0030(6) -0.0060(6)

loop_
_atom_type_symbol
_atom_type_description
_atom_type_scat_dispersion_real
_atom_type_scat_dispersion_imag
_atom_type_scat_source
C C 0.0033 0.0016 'International Tables Vol C Tables 4.2.6.8 and 6.1.1.4'
H H 0.0000 0.0000 'International Tables Vol C Tables 4.2.6.8 and 6.1.1.4'
N N 0.0061 0.0033 'International Tables Vol C Tables 4.2.6.8 and 6.1.1.4'
O O 0.0106 0.0060 'International Tables Vol C Tables 4.2.6.8 and 6.1.1.4'
F F 0.0171 0.0103 'International Tables Vol C Tables 4.2.6.8 and 6.1.1.4'
S S 0.1246 0.1234 'International Tables Vol C Tables 4.2.6.8 and 6.1.1.4'

loop_
_geom_angle_atom_site_label_1
_geom_angle_atom_site_label_2
_geom_angle_atom_site_label_3
_geom_angle
_geom_angle_site_symmetry_1
_geom_angle_site_symmetry_3
_geom_angle_publ_flag
O2 S1 O1 116.88(6) . . ?
O2 S1 N1 110.97(6) . . ?
O1 S1 N1 117.79(6) . . ?
O2 S1 C1 102.77(7) . . ?
O1 S1 C1 102.02(6) . . ?
N1 S1 C1 103.72(7) . . ?
C2 N1 S1 122.54(10) . . ?
C4 N2 C5 115.09(13) . . ?
C7 N3 C11 109.07(10) . . ?
C7 N3 C19 107.62(9) . . ?
C11 N3 C19 111.17(10) . . ?
C7 N3 C15 111.55(10) . . ?
C11 N3 C15 107.84(9) . . ?
C19 N3 C15 109.61(10) . . ?
F3 C1 F2 107.61(12) . . ?
F3 C1 F1 107.33(12) . . ?
F2 C1 F1 107.60(12) . . ?
F3 C1 S1 112.39(10) . . ?
F2 C1 S1 110.35(10) . . ?
F1 C1 S1 111.36(10) . . ?
N1 C2 C3 125.62(13) . . ?
N1 C2 C6 118.47(13) . . ?
C3 C2 C6 115.76(13) . . ?
C4 C3 C2 119.76(13) . . ?
C4 C3 H3 120.1 . . ?
C2 C3 H3 120.1 . . ?
N2 C4 C3 124.75(14) . . ?
N2 C4 H4 117.6 . . ?
C3 C4 H4 117.6 . . ?
N2 C5 C6 124.86(15) . . ?
N2 C5 H5 117.6 . . ?
C6 C5 H5 117.6 . . ?
C5 C6 C2 119.76(15) . . ?
C5 C6 H6 120.1 . . ?
C2 C6 H6 120.1 . . ?
N3 C7 C8 115.46(10) . . ?
N3 C7 H7A 108.4 . . ?
C8 C7 H7A 108.4 . . ?
N3 C7 H7B 108.4 . . ?
C8 C7 H7B 108.4 . . ?
H7A C7 H7B 107.5 . . ?
C7 C8 C9 109.30(11) . . ?
C7 C8 H8A 109.8 . . ?
C9 C8 H8A 109.8 . . ?
C7 C8 H8B 109.8 . . ?
C9 C8 H8B 109.8 . . ?
H8A C8 H8B 108.3 . . ?
C10 C9 C8 112.47(12) . . ?
C10 C9 H9A 109.1 . . ?
C8 C9 H9A 109.1 . . ?
C10 C9 H9B 109.1 . . ?
C8 C9 H9B 109.1 . . ?
H9A C9 H9B 107.8 . . ?
C9 C10 H10A 109.5 . . ?
C9 C10 H10B 109.5 . . ?
H10A C10 H10B 109.5 . . ?
C9 C10 H10C 109.5 . . ?
H10A C10 H10C 109.5 . . ?
H10B C10 H10C 109.5 . . ?
N3 C11 C12 114.78(11) . . ?
N3 C11 H11A 108.6 . . ?
C12 C11 H11A 108.6 . . ?
N3 C11 H11B 108.6 . . ?
C12 C11 H11B 108.6 . . ?
H11A C11 H11B 107.5 . . ?
C11 C12 C13 111.12(11) . . ?
C11 C12 H12A 109.4 . . ?
C13 C12 H12A 109.4 . . ?
C11 C12 H12B 109.4 . . ?
C13 C12 H12B 109.4 . . ?
H12A C12 H12B 108.0 . . ?
C14 C13 C12 111.68(12) . . ?
C14 C13 H13A 109.3 . . ?
C12 C13 H13A 109.3 . . ?
C14 C13 H13B 109.3 . . ?
C12 C13 H13B 109.3 . . ?
H13A C13 H13B 107.9 . . ?
C13 C14 H14A 109.5 . . ?
C13 C14 H14B 109.5 . . ?
H14A C14 H14B 109.5 . . ?
C13 C14 H14C 109.5 . . ?
H14A C14 H14C 109.5 . . ?
H14B C14 H14C 109.5 . . ?
N3 C15 C16 115.25(10) . . ?
N3 C15 H15A 108.5 . . ?
C16 C15 H15A 108.5 . . ?
N3 C15 H15B 108.5 . . ?
C16 C15 H15B 108.5 . . ?
H15A C15 H15B 107.5 . . ?
C15 C16 C17 110.55(11) . . ?
C15 C16 H16A 109.5 . . ?
C17 C16 H16A 109.5 . . ?
C15 C16 H16B 109.5 . . ?
C17 C16 H16B 109.5 . . ?
H16A C16 H16B 108.1 . . ?
C18 C17 C16 114.31(12) . . ?
C18 C17 H17A 108.7 . . ?
C16 C17 H17A 108.7 . . ?
C18 C17 H17B 108.7 . . ?
C16 C17 H17B 108.7 . . ?
H17A C17 H17B 107.6 . . ?
C17 C18 H18A 109.5 . . ?
C17 C18 H18B 109.5 . . ?
H18A C18 H18B 109.5 . . ?
C17 C18 H18C 109.5 . . ?
H18A C18 H18C 109.5 . . ?
H18B C18 H18C 109.5 . . ?
N3 C19 C20 114.75(10) . . ?
N3 C19 H19A 108.6 . . ?
C20 C19 H19A 108.6 . . ?
N3 C19 H19B 108.6 . . ?
C20 C19 H19B 108.6 . . ?
H19A C19 H19B 107.6 . . ?
C21 C20 C19 109.82(11) . . ?
C21 C20 H20A 109.7 . . ?
C19 C20 H20A 109.7 . . ?
C21 C20 H20B 109.7 . . ?
C19 C20 H20B 109.7 . . ?
H20A C20 H20B 108.2 . . ?
C20 C21 C22 111.61(12) . . ?
C20 C21 H21A 109.3 . . ?
C22 C21 H21A 109.3 . . ?
C20 C21 H21B 109.3 . . ?
C22 C21 H21B 109.3 . . ?
H21A C21 H21B 108.0 . . ?
C21 C22 H22A 109.5 . . ?
C21 C22 H22B 109.5 . . ?
H22A C22 H22B 109.5 . . ?
C21 C22 H22C 109.5 . . ?
H22A C22 H22C 109.5 . . ?
H22B C22 H22C 109.5 . . ?

loop_
_geom_bond_atom_site_label_1
_geom_bond_atom_site_label_2
_geom_bond_distance
_geom_bond_site_symmetry_2
_geom_bond_publ_flag
S1 O2 1.4318(10) . ?
S1 O1 1.4424(10) . ?
S1 N1 1.5371(12) . ?
S1 C1 1.8316(15) . ?
F1 C1 1.3326(17) . ?
F2 C1 1.3315(17) . ?
F3 C1 1.3267(17) . ?
N1 C2 1.3904(18) . ?
N2 C4 1.334(2) . ?
N2 C5 1.337(2) . ?
N3 C7 1.5150(16) . ?
N3 C11 1.5163(16) . ?
N3 C19 1.5203(16) . ?
N3 C15 1.5207(16) . ?
C2 C3 1.397(2) . ?
C2 C6 1.398(2) . ?
C3 C4 1.379(2) . ?
C3 H3 0.9500 . ?
C4 H4 0.9500 . ?
C5 C6 1.375(2) . ?
C5 H5 0.9500 . ?
C6 H6 0.9500 . ?
C7 C8 1.5169(18) . ?
C7 H7A 0.9900 . ?
C7 H7B 0.9900 . ?
C8 C9 1.5225(18) . ?
C8 H8A 0.9900 . ?
C8 H8B 0.9900 . ?
C9 C10 1.517(2) . ?
C9 H9A 0.9900 . ?
C9 H9B 0.9900 . ?
C10 H10A 0.9800 . ?
C10 H10B 0.9800 . ?
C10 H10C 0.9800 . ?
C11 C12 1.5166(18) . ?
C11 H11A 0.9900 . ?
C11 H11B 0.9900 . ?
C12 C13 1.5228(19) . ?
C12 H12A 0.9900 . ?
C12 H12B 0.9900 . ?
C13 C14 1.516(2) . ?
C13 H13A 0.9900 . ?
C13 H13B 0.9900 . ?
C14 H14A 0.9800 . ?
C14 H14B 0.9800 . ?
C14 H14C 0.9800 . ?
C15 C16 1.5211(18) . ?
C15 H15A 0.9900 . ?
C15 H15B 0.9900 . ?
C16 C17 1.5289(19) . ?
C16 H16A 0.9900 . ?
C16 H16B 0.9900 . ?
C17 C18 1.522(2) . ?
C17 H17A 0.9900 . ?
C17 H17B 0.9900 . ?
C18 H18A 0.9800 . ?
C18 H18B 0.9800 . ?
C18 H18C 0.9800 . ?
C19 C20 1.5209(18) . ?
C19 H19A 0.9900 . ?
C19 H19B 0.9900 . ?
C20 C21 1.5189(19) . ?
C20 H20A 0.9900 . ?
C20 H20B 0.9900 . ?
C21 C22 1.521(2) . ?
C21 H21A 0.9900 . ?
C21 H21B 0.9900 . ?
C22 H22A 0.9800 . ?
C22 H22B 0.9800 . ?
C22 H22C 0.9800 . ?

loop_
_geom_torsion_atom_site_label_1
_geom_torsion_atom_site_label_2
_geom_torsion_atom_site_label_3
_geom_torsion_atom_site_label_4
_geom_torsion
_geom_torsion_site_symmetry_1
_geom_torsion_site_symmetry_2
_geom_torsion_site_symmetry_3
_geom_torsion_site_symmetry_4
_geom_torsion_publ_flag
O2 S1 N1 C2 161.12(11) . . . . ?
O1 S1 N1 C2 22.59(14) . . . . ?
C1 S1 N1 C2 -89.18(12) . . . . ?
O2 S1 C1 F3 54.36(11) . . . . ?
O1 S1 C1 F3 175.83(10) . . . . ?
N1 S1 C1 F3 -61.30(11) . . . . ?
O2 S1 C1 F2 174.47(10) . . . . ?
O1 S1 C1 F2 -64.05(11) . . . . ?
N1 S1 C1 F2 58.81(11) . . . . ?
O2 S1 C1 F1 -66.10(11) . . . . ?
O1 S1 C1 F1 55.38(11) . . . . ?
N1 S1 C1 F1 178.24(10) . . . . ?
S1 N1 C2 C3 -47.12(19) . . . . ?
S1 N1 C2 C6 137.47(13) . . . . ?
N1 C2 C3 C4 -177.10(13) . . . . ?
C6 C2 C3 C4 -1.6(2) . . . . ?
C5 N2 C4 C3 -0.1(2) . . . . ?
C2 C3 C4 N2 1.1(2) . . . . ?
C4 N2 C5 C6 -0.4(3) . . . . ?
N2 C5 C6 C2 -0.2(3) . . . . ?
N1 C2 C6 C5 177.01(15) . . . . ?
C3 C2 C6 C5 1.2(2) . . . . ?
C11 N3 C7 C8 -62.11(14) . . . . ?
C19 N3 C7 C8 177.17(11) . . . . ?
C15 N3 C7 C8 56.90(14) . . . . ?
N3 C7 C8 C9 -171.71(11) . . . . ?
C7 C8 C9 C10 -179.86(13) . . . . ?
C7 N3 C11 C12 -175.48(11) . . . . ?
C19 N3 C11 C12 -56.97(14) . . . . ?
C15 N3 C11 C12 63.21(13) . . . . ?
N3 C11 C12 C13 176.47(11) . . . . ?
C11 C12 C13 C14 -179.28(12) . . . . ?
C7 N3 C15 C16 49.68(14) . . . . ?
C11 N3 C15 C16 169.42(11) . . . . ?
C19 N3 C15 C16 -69.41(13) . . . . ?
N3 C15 C16 C17 -179.45(10) . . . . ?
C15 C16 C17 C18 60.06(16) . . . . ?
C7 N3 C19 C20 71.95(13) . . . . ?
C11 N3 C19 C20 -47.43(14) . . . . ?
C15 N3 C19 C20 -166.56(10) . . . . ?
N3 C19 C20 C21 -173.49(11) . . . . ?
C19 C20 C21 C22 -176.83(11) . . . . ?
